data_7249293
loop_
_publ_author_name
'Kalinina, Polina P.'
'Zakharov, Boris A.'

_publ_section_title
;
 Unusual linkage photoisomerization in [Co(NH3)2NO2]2I3Cl single crystals
;
_journal_issue 36
_journal_name_full CrystEngComm
_journal_page_first 4958
_journal_page_last 4963
_journal_paper_doi 10.1039/D4CE00734D
_journal_volume 26
_journal_year 2024
_chemical_formula_moiety '2(Co H15 N6 O2), 3(I), Cl'
_chemical_formula_sum 'Cl Co2 H30 I3 N12 O4'
_chemical_formula_weight 796.37
_chemical_name_common di-pentaamminenitrocobalt(III)tri-iodidechloride
_chemical_name_systematic di-pentaamminenitrocobalt(III)tri-iodidechloride
_chemical_properties_physical Photo-sensitive
_space_group_crystal_system triclinic
_space_group_IT_number 2
_space_group_name_Hall '-P 1'
_space_group_name_H-M_alt 'P -1'
_atom_sites_solution_hydrogens geom
_atom_sites_solution_primary direct
_atom_sites_solution_secondary difmap
_audit_creation_method SHELXL-2019/3
_audit_update_record
;
2024-07-10 deposited with the CCDC.	2024-08-28 downloaded from the CCDC.
;
_cell_angle_alpha 72.667(3)
_cell_angle_beta 88.833(3)
_cell_angle_gamma 82.125(3)
_cell_formula_units_Z 2
_cell_length_a 7.1840(3)
_cell_length_b 12.5765(4)
_cell_length_c 12.7925(4)
_cell_measurement_reflns_used 6667
_cell_measurement_temperature 293(2)
_cell_measurement_theta_max 26.3140
_cell_measurement_theta_min 2.7130
_cell_volume 1092.65(7)
_computing_cell_refinement 'CrysAlisPro 1.171.42.49 (Rigaku OD, 2022)'
_computing_data_collection 'CrysAlisPro 1.171.42.49 (Rigaku OD, 2022)'
_computing_data_reduction 'CrysAlisPro 1.171.42.49 (Rigaku OD, 2022)'
_computing_structure_refinement 'SHELXL-2019/2 (Sheldrick, 2019)'
_computing_structure_solution 'SHELXS-2013/1 (Sheldrick, 2015)'
_diffrn_ambient_temperature 293(2)
_diffrn_measured_fraction_theta_full 0.995
_diffrn_measured_fraction_theta_max 0.993
_diffrn_measurement_device_type 'esperanto-CrysAlisPro-abstract goniometer imported esperanto images'
_diffrn_measurement_method '\w scans'
_diffrn_radiation_type MoK\a
_diffrn_radiation_wavelength 0.71073
_diffrn_reflns_av_R_equivalents 0.0214
_diffrn_reflns_av_unetI/netI 0.0251
_diffrn_reflns_Laue_measured_fraction_full 0.995
_diffrn_reflns_Laue_measured_fraction_max 0.993
_diffrn_reflns_limit_h_max 8
_diffrn_reflns_limit_h_min -8
_diffrn_reflns_limit_k_max 15
_diffrn_reflns_limit_k_min -15
_diffrn_reflns_limit_l_max 15
_diffrn_reflns_limit_l_min -15
_diffrn_reflns_number 9443
_diffrn_reflns_point_group_measured_fraction_full 0.995
_diffrn_reflns_point_group_measured_fraction_max 0.993
_diffrn_reflns_theta_full 25.242
_diffrn_reflns_theta_max 26.388
_diffrn_reflns_theta_min 1.712
_diffrn_source 'fine-focus sealed X-ray tube'
_exptl_absorpt_coefficient_mu 5.907
_exptl_absorpt_correction_T_max 1.00000
_exptl_absorpt_correction_T_min 0.37804
_exptl_absorpt_correction_type multi-scan
_exptl_absorpt_process_details
;
CrysAlisPro 1.171.42.49 (Rigaku Oxford Diffraction, 2022)
Empirical absorption correction using spherical harmonics,
implemented in SCALE3 ABSPACK scaling algorithm.
;
_exptl_crystal_colour orange
_exptl_crystal_density_diffrn 2.421
_exptl_crystal_description prism
_exptl_crystal_F_000 752
_exptl_crystal_size_max 0.3
_exptl_crystal_size_mid 0.25
_exptl_crystal_size_min 0.25
_refine_diff_density_max 0.942
_refine_diff_density_min -0.625
_refine_diff_density_rms 0.133
_refine_ls_extinction_method none
_refine_ls_goodness_of_fit_ref 1.110
_refine_ls_hydrogen_treatment constr
_refine_ls_matrix_type full
_refine_ls_number_parameters 209
_refine_ls_number_reflns 4424
_refine_ls_number_restraints 0
_refine_ls_restrained_S_all 1.110
_refine_ls_R_factor_all 0.0359
_refine_ls_R_factor_gt 0.0268
_refine_ls_shift/su_max 0.001
_refine_ls_shift/su_mean 0.000
_refine_ls_structure_factor_coef Fsqd
_refine_ls_weighting_details 'w=1/[\s^2^(Fo^2^)+(0.0300P)^2^+2.6335P] where P=(Fo^2^+2Fc^2^)/3'
_refine_ls_weighting_scheme calc
_refine_ls_wR_factor_gt 0.0610
_refine_ls_wR_factor_ref 0.0710
_reflns_Friedel_coverage 0.000
_reflns_number_gt 3761
_reflns_number_total 4424
_reflns_threshold_expression 'I > 2\s(I)'
_cod_data_source_file d4ce00734d2.cif
_cod_data_source_block '[Co(NH3)5NO2]2I3Cl'
_cod_depositor_comments 'Adding full bibliography for 7249292--7249293.cif.'
_cod_original_cell_volume 1092.64(6)
_cod_database_code 7249293
_shelx_shelxl_version_number 2019/3
_shelx_space_group_comment
;
The symmetry employed for this shelxl refinement is uniquely defined
by the following loop, which should always be used as a source of
symmetry information in preference to the above space-group names.
They are only intended as comments.
;
_oxdiff_exptl_absorpt_empirical_full_min 0.675
_oxdiff_exptl_absorpt_empirical_full_max 2.088
_oxdiff_exptl_absorpt_empirical_details
;
Empirical correction (ABSPACK) includes:
- Absorption correction using spherical harmonics
- Frame scaling
;

loop_
_space_group_symop_operation_xyz
'x, y, z'
'-x, -y, -z'

loop_
_atom_site_label
_atom_site_type_symbol
_atom_site_fract_x
_atom_site_fract_y
_atom_site_fract_z
_atom_site_U_iso_or_equiv
_atom_site_adp_type
_atom_site_occupancy
_atom_site_site_symmetry_order
_atom_site_calc_flag
_atom_site_refinement_flags_posn
_atom_site_refinement_flags_adp
_atom_site_refinement_flags_occupancy
_atom_site_disorder_assembly
_atom_site_disorder_group
I1 I 0.19689(4) 0.12476(3) 0.53193(3) 0.03844(10) Uani 1 1 d . . . . .
O4 O 0.6213(6) 0.9178(4) 0.1548(4) 0.0610(12) Uani 1 1 d . . . . .
N10 N 0.3040(5) 0.8905(3) 0.3986(3) 0.0320(9) Uani 1 1 d . . . . .
H10A H 0.255385 0.827605 0.404816 0.048 Uiso 1 1 calc R U . . .
H10B H 0.239493 0.928573 0.439308 0.048 Uiso 1 1 calc R U . . .
H10C H 0.423579 0.873409 0.421535 0.048 Uiso 1 1 calc R U . . .
I2 I 0.26592(4) 0.36275(3) 0.11052(3) 0.03649(9) Uani 1 1 d . . . . .
O3 O 0.5000(5) 0.7802(3) 0.2538(3) 0.0476(9) Uani 1 1 d . . . . .
N2 N 0.4712(5) 1.0740(3) 0.2755(3) 0.0344(9) Uani 1 1 d . . . . .
H2A H 0.555657 1.030406 0.325395 0.052 Uiso 1 1 calc R U . . .
H2B H 0.411015 1.127730 0.300855 0.052 Uiso 1 1 calc R U . . .
H2C H 0.529051 1.105281 0.214132 0.052 Uiso 1 1 calc R U . . .
I3 I 0.21857(5) 0.81148(3) 0.97569(3) 0.03945(10) Uani 1 1 d . . . . .
N3 N 0.3821(6) 0.6367(3) 0.6425(3) 0.0368(10) Uani 1 1 d . . . . .
N4 N 0.2825(6) 1.0706(3) 0.0889(3) 0.0351(9) Uani 1 1 d . . . . .
H4A H 0.380327 1.108707 0.074601 0.053 Uiso 1 1 calc R U . . .
H4B H 0.176382 1.118534 0.073568 0.053 Uiso 1 1 calc R U . . .
H4C H 0.287323 1.024162 0.048003 0.053 Uiso 1 1 calc R U . . .
Co2 Co 0.28985(8) 0.98295(5) 0.24526(5) 0.02302(13) Uani 1 1 d . . . . .
O2 O 0.5188(7) 0.6249(4) 0.5872(4) 0.0666(13) Uani 1 1 d . . . . .
O1 O 0.3117(6) 0.7327(3) 0.6435(3) 0.0551(11) Uani 1 1 d . . . . .
N5 N 0.1074(6) 0.8925(3) 0.2163(3) 0.0345(9) Uani 1 1 d . . . . .
H5A H 0.114899 0.827663 0.269804 0.052 Uiso 1 1 calc R U . . .
H5B H 0.132226 0.878802 0.152738 0.052 Uiso 1 1 calc R U . . .
H5C H -0.007971 0.929743 0.213303 0.052 Uiso 1 1 calc R U . . .
Co1 Co 0.27118(8) 0.50866(5) 0.72683(5) 0.02368(13) Uani 1 1 d . . . . .
N1 N 0.1556(6) 0.3748(3) 0.8141(3) 0.0365(9) Uani 1 1 d . . . . .
H1A H 0.233469 0.312428 0.817297 0.055 Uiso 1 1 calc R U . . .
H1B H 0.047412 0.373236 0.782276 0.055 Uiso 1 1 calc R U . . .
H1C H 0.134426 0.379238 0.881569 0.055 Uiso 1 1 calc R U . . .
N6 N 0.4957(5) 0.8813(3) 0.2143(3) 0.0307(9) Uani 1 1 d . . . . .
Cl1 Cl 0.15161(17) 0.63099(10) 0.38068(10) 0.0362(3) Uani 1 1 d . . . . .
N7 N 0.0786(6) 1.0878(3) 0.2758(3) 0.0332(9) Uani 1 1 d . . . . .
H7A H 0.123201 1.134633 0.306080 0.050 Uiso 1 1 calc R U . . .
H7B H 0.000196 1.048786 0.321671 0.050 Uiso 1 1 calc R U . . .
H7C H 0.017469 1.126994 0.213531 0.050 Uiso 1 1 calc R U . . .
N8 N 0.5193(5) 0.4365(3) 0.7914(3) 0.0349(9) Uani 1 1 d . . . . .
H8A H 0.589008 0.413710 0.741723 0.052 Uiso 1 1 calc R U . . .
H8B H 0.505876 0.377557 0.848882 0.052 Uiso 1 1 calc R U . . .
H8C H 0.575674 0.485532 0.812745 0.052 Uiso 1 1 calc R U . . .
N9 N 0.2332(6) 0.5787(3) 0.8443(3) 0.0338(9) Uani 1 1 d . . . . .
H9A H 0.299437 0.635965 0.831343 0.051 Uiso 1 1 calc R U . . .
H9B H 0.271097 0.528273 0.907917 0.051 Uiso 1 1 calc R U . . .
H9C H 0.111783 0.603760 0.847297 0.051 Uiso 1 1 calc R U . . .
N11 N 0.0264(5) 0.5835(3) 0.6592(3) 0.0354(9) Uani 1 1 d . . . . .
H11A H -0.031221 0.535010 0.637742 0.053 Uiso 1 1 calc R U . . .
H11B H 0.043249 0.641534 0.601439 0.053 Uiso 1 1 calc R U . . .
H11C H -0.043848 0.607939 0.707663 0.053 Uiso 1 1 calc R U . . .
N12 N 0.3123(6) 0.4398(3) 0.6077(3) 0.0348(9) Uani 1 1 d . . . . .
H12A H 0.284402 0.492143 0.543739 0.052 Uiso 1 1 calc R U . . .
H12B H 0.238995 0.386354 0.616551 0.052 Uiso 1 1 calc R U . . .
H12C H 0.432159 0.409863 0.608815 0.052 Uiso 1 1 calc R U . . .

loop_
_atom_site_aniso_label
_atom_site_aniso_U_11
_atom_site_aniso_U_22
_atom_site_aniso_U_33
_atom_site_aniso_U_23
_atom_site_aniso_U_13
_atom_site_aniso_U_12
I1 0.03108(16) 0.0473(2) 0.03611(18) -0.01250(15) 0.00125(13) -0.00246(14)
O4 0.049(2) 0.051(2) 0.072(3) -0.007(2) 0.035(2) 0.0022(19)
N10 0.031(2) 0.030(2) 0.031(2) -0.0049(17) -0.0009(16) -0.0022(16)
I2 0.03575(17) 0.03474(18) 0.03902(19) -0.01123(14) 0.00258(13) -0.00468(13)
O3 0.051(2) 0.0267(19) 0.063(3) -0.0128(18) 0.0082(19) 0.0008(16)
N2 0.034(2) 0.029(2) 0.039(2) -0.0082(18) -0.0031(18) -0.0023(17)
I3 0.03814(18) 0.0481(2) 0.03481(18) -0.01810(15) 0.00096(13) -0.00202(15)
N3 0.045(2) 0.033(2) 0.030(2) -0.0048(18) 0.0054(19) -0.0117(19)
N4 0.041(2) 0.035(2) 0.025(2) -0.0043(17) 0.0038(17) -0.0013(18)
Co2 0.0254(3) 0.0216(3) 0.0205(3) -0.0055(2) 0.0022(2) -0.0002(2)
O2 0.075(3) 0.056(3) 0.073(3) -0.021(2) 0.045(3) -0.028(2)
O1 0.077(3) 0.025(2) 0.058(3) -0.0037(18) 0.008(2) -0.0084(19)
N5 0.035(2) 0.034(2) 0.037(2) -0.0143(18) -0.0007(18) -0.0063(17)
Co1 0.0272(3) 0.0220(3) 0.0209(3) -0.0058(2) 0.0032(2) -0.0023(2)
N1 0.041(2) 0.034(2) 0.035(2) -0.0072(18) 0.0037(18) -0.0095(18)
N6 0.031(2) 0.029(2) 0.033(2) -0.0114(17) -0.0006(17) 0.0001(16)
Cl1 0.0417(6) 0.0310(6) 0.0341(6) -0.0071(5) 0.0008(5) -0.0047(5)
N7 0.035(2) 0.033(2) 0.030(2) -0.0103(17) 0.0004(17) 0.0033(17)
N8 0.030(2) 0.033(2) 0.041(2) -0.0116(18) -0.0006(17) -0.0003(17)
N9 0.036(2) 0.034(2) 0.033(2) -0.0135(17) 0.0032(17) -0.0026(17)
N11 0.035(2) 0.034(2) 0.036(2) -0.0102(18) -0.0047(18) 0.0012(18)
N12 0.045(2) 0.032(2) 0.028(2) -0.0112(17) 0.0019(18) -0.0022(18)

loop_
_atom_type_symbol
_atom_type_description
_atom_type_scat_dispersion_real
_atom_type_scat_dispersion_imag
_atom_type_scat_source
H H 0.0000 0.0000 'International Tables Vol C Tables 4.2.6.8 and 6.1.1.4'
N N 0.0061 0.0033 'International Tables Vol C Tables 4.2.6.8 and 6.1.1.4'
O O 0.0106 0.0060 'International Tables Vol C Tables 4.2.6.8 and 6.1.1.4'
Cl Cl 0.1484 0.1585 'International Tables Vol C Tables 4.2.6.8 and 6.1.1.4'
Co Co 0.3494 0.9721 'International Tables Vol C Tables 4.2.6.8 and 6.1.1.4'
I I -0.4742 1.8119 'International Tables Vol C Tables 4.2.6.8 and 6.1.1.4'

loop_
_geom_angle_atom_site_label_1
_geom_angle_atom_site_label_2
_geom_angle_atom_site_label_3
_geom_angle
_geom_angle_site_symmetry_1
_geom_angle_site_symmetry_3
_geom_angle_publ_flag
Co2 N10 H10A 109.5 . . ?
Co2 N10 H10B 109.5 . . ?
H10A N10 H10B 109.5 . . ?
Co2 N10 H10C 109.5 . . ?
H10A N10 H10C 109.5 . . ?
H10B N10 H10C 109.5 . . ?
Co2 N2 H2A 109.5 . . ?
Co2 N2 H2B 109.5 . . ?
H2A N2 H2B 109.5 . . ?
Co2 N2 H2C 109.5 . . ?
H2A N2 H2C 109.5 . . ?
H2B N2 H2C 109.5 . . ?
O2 N3 O1 120.0(4) . . ?
O2 N3 Co1 120.5(4) . . ?
O1 N3 Co1 119.5(3) . . ?
Co2 N4 H4A 109.5 . . ?
Co2 N4 H4B 109.5 . . ?
H4A N4 H4B 109.5 . . ?
Co2 N4 H4C 109.5 . . ?
H4A N4 H4C 109.5 . . ?
H4B N4 H4C 109.5 . . ?
N6 Co2 N10 89.19(16) . . ?
N6 Co2 N5 90.96(17) . . ?
N10 Co2 N5 89.01(17) . . ?
N6 Co2 N2 89.53(17) . . ?
N10 Co2 N2 90.62(17) . . ?
N5 Co2 N2 179.38(18) . . ?
N6 Co2 N4 88.36(16) . . ?
N10 Co2 N4 177.46(17) . . ?
N5 Co2 N4 90.36(18) . . ?
N2 Co2 N4 90.02(18) . . ?
N6 Co2 N7 179.57(17) . . ?
N10 Co2 N7 91.23(16) . . ?
N5 Co2 N7 89.01(17) . . ?
N2 Co2 N7 90.50(17) . . ?
N4 Co2 N7 91.22(16) . . ?
Co2 N5 H5A 109.5 . . ?
Co2 N5 H5B 109.5 . . ?
H5A N5 H5B 109.5 . . ?
Co2 N5 H5C 109.5 . . ?
H5A N5 H5C 109.5 . . ?
H5B N5 H5C 109.5 . . ?
N3 Co1 N9 88.71(18) . . ?
N3 Co1 N11 88.94(18) . . ?
N9 Co1 N11 91.41(17) . . ?
N3 Co1 N8 89.61(18) . . ?
N9 Co1 N8 89.03(17) . . ?
N11 Co1 N8 178.48(18) . . ?
N3 Co1 N12 90.43(18) . . ?
N9 Co1 N12 179.09(18) . . ?
N11 Co1 N12 88.86(18) . . ?
N8 Co1 N12 90.67(17) . . ?
N3 Co1 N1 179.71(18) . . ?
N9 Co1 N1 91.58(18) . . ?
N11 Co1 N1 91.03(18) . . ?
N8 Co1 N1 90.42(17) . . ?
N12 Co1 N1 89.28(18) . . ?
Co1 N1 H1A 109.5 . . ?
Co1 N1 H1B 109.5 . . ?
H1A N1 H1B 109.5 . . ?
Co1 N1 H1C 109.5 . . ?
H1A N1 H1C 109.5 . . ?
H1B N1 H1C 109.5 . . ?
O3 N6 O4 119.5(4) . . ?
O3 N6 Co2 120.1(3) . . ?
O4 N6 Co2 120.4(3) . . ?
Co2 N7 H7A 109.5 . . ?
Co2 N7 H7B 109.5 . . ?
H7A N7 H7B 109.5 . . ?
Co2 N7 H7C 109.5 . . ?
H7A N7 H7C 109.5 . . ?
H7B N7 H7C 109.5 . . ?
Co1 N8 H8A 109.5 . . ?
Co1 N8 H8B 109.5 . . ?
H8A N8 H8B 109.5 . . ?
Co1 N8 H8C 109.5 . . ?
H8A N8 H8C 109.5 . . ?
H8B N8 H8C 109.5 . . ?
Co1 N9 H9A 109.5 . . ?
Co1 N9 H9B 109.5 . . ?
H9A N9 H9B 109.5 . . ?
Co1 N9 H9C 109.5 . . ?
H9A N9 H9C 109.5 . . ?
H9B N9 H9C 109.5 . . ?
Co1 N11 H11A 109.5 . . ?
Co1 N11 H11B 109.5 . . ?
H11A N11 H11B 109.5 . . ?
Co1 N11 H11C 109.5 . . ?
H11A N11 H11C 109.5 . . ?
H11B N11 H11C 109.5 . . ?
Co1 N12 H12A 109.5 . . ?
Co1 N12 H12B 109.5 . . ?
H12A N12 H12B 109.5 . . ?
Co1 N12 H12C 109.5 . . ?
H12A N12 H12C 109.5 . . ?
H12B N12 H12C 109.5 . . ?

loop_
_geom_bond_atom_site_label_1
_geom_bond_atom_site_label_2
_geom_bond_distance
_geom_bond_site_symmetry_2
_geom_bond_publ_flag
O4 N6 1.217(5) . ?
N10 Co2 1.956(4) . ?
N10 H10A 0.8900 . ?
N10 H10B 0.8900 . ?
N10 H10C 0.8900 . ?
O3 N6 1.217(5) . ?
N2 Co2 1.963(4) . ?
N2 H2A 0.8900 . ?
N2 H2B 0.8900 . ?
N2 H2C 0.8900 . ?
N3 O2 1.218(6) . ?
N3 O1 1.247(6) . ?
N3 Co1 1.917(4) . ?
N4 Co2 1.973(4) . ?
N4 H4A 0.8900 . ?
N4 H4B 0.8900 . ?
N4 H4C 0.8900 . ?
Co2 N6 1.933(4) . ?
Co2 N5 1.957(4) . ?
Co2 N7 1.982(4) . ?
N5 H5A 0.8900 . ?
N5 H5B 0.8900 . ?
N5 H5C 0.8900 . ?
Co1 N9 1.954(4) . ?
Co1 N11 1.962(4) . ?
Co1 N8 1.963(4) . ?
Co1 N12 1.964(4) . ?
Co1 N1 1.999(4) . ?
N1 H1A 0.8900 . ?
N1 H1B 0.8900 . ?
N1 H1C 0.8900 . ?
N7 H7A 0.8900 . ?
N7 H7B 0.8900 . ?
N7 H7C 0.8900 . ?
N8 H8A 0.8900 . ?
N8 H8B 0.8900 . ?
N8 H8C 0.8900 . ?
N9 H9A 0.8900 . ?
N9 H9B 0.8900 . ?
N9 H9C 0.8900 . ?
N11 H11A 0.8900 . ?
N11 H11B 0.8900 . ?
N11 H11C 0.8900 . ?
N12 H12A 0.8900 . ?
N12 H12B 0.8900 . ?
N12 H12C 0.8900 . ?

loop_
_geom_hbond_atom_site_label_D
_geom_hbond_atom_site_label_H
_geom_hbond_atom_site_label_A
_geom_hbond_distance_DH
_geom_hbond_distance_HA
_geom_hbond_distance_DA
_geom_hbond_angle_DHA
_geom_hbond_site_symmetry_A
_geom_hbond_publ_flag
N10 H10A Cl1 0.89 2.78 3.653(4) 166.6 . yes
N5 H5A Cl1 0.89 2.44 3.310(4) 166.4 . yes
N11 H11B Cl1 0.89 2.95 3.551(4) 126.3 . yes
N12 H12A Cl1 0.89 2.40 3.280(4) 169.7 . yes
N10 H10B I1 0.89 3.02 3.807(4) 148.9 1_565 yes
N2 H2B I1 0.89 3.30 3.960(4) 133.3 1_565 yes
N7 H7A I1 0.89 2.91 3.578(4) 133.0 1_565 yes
N7 H7B I1 0.89 2.93 3.800(4) 166.6 2_566 yes
N11 H11B I1 0.89 3.20 3.900(4) 136.7 2_566 yes
N9 H9C I2 0.89 2.76 3.630(4) 167.7 2_566 yes
N11 H11C I2 0.89 2.88 3.754(4) 167.9 2_566 yes
N1 H1B Cl1 0.89 2.57 3.385(4) 152.8 2_566 yes
N11 H11A Cl1 0.89 2.44 3.311(4) 165.9 2_566 yes
N12 H12B Cl1 0.89 2.84 3.555(5) 138.0 2_566 yes
N10 H10C I1 0.89 2.81 3.677(4) 166.0 2_666 yes
N2 H2A I1 0.89 2.71 3.597(4) 172.6 2_666 yes
N1 H1A O4 0.89 2.86 3.716(6) 162.2 2_666 yes
N1 H1A O3 0.89 2.41 3.206(6) 149.3 2_666 yes
N8 H8C I2 0.89 2.77 3.656(4) 176.4 2_666 yes
N9 H9A I2 0.89 3.23 3.858(4) 129.8 2_666 yes
N8 H8A Cl1 0.89 2.52 3.392(4) 165.9 2_666 yes
N12 H12C Cl1 0.89 2.96 3.828(4) 164.5 2_666 yes
N5 H5C O4 0.89 2.82 3.546(6) 140.1 1_455 yes
N4 H4C O4 0.89 2.57 3.144(6) 122.6 2_675 yes
N4 H4C I3 0.89 3.18 4.022(4) 158.8 1_554 yes
N5 H5B I3 0.89 2.68 3.563(4) 173.0 1_554 yes
N4 H4B I3 0.89 2.88 3.710(4) 156.4 2_576 yes
N7 H7C I3 0.89 2.83 3.691(4) 162.5 2_576 yes
N1 H1C I2 0.89 3.03 3.844(4) 152.1 1_556 yes
N9 H9B I2 0.89 2.80 3.657(4) 161.3 1_556 yes
